data_1101080
_publ_section_title
;
Caesium Molybdosilicophosphate
;
_chemical_formula_sum 'Cs Mo3 O25 P5.8 Si2'
_chemical_name_common 'Caesium Molybdosilicophosphate'
_symmetry_cell_setting trigonal
_symmetry_space_group_name_H-M 'P -3 1 c'
_cell_angle_alpha 90
_cell_angle_beta 90
_cell_angle_gamma 120
_cell_formula_units_Z 2
_cell_length_a 8.272(4)
_cell_length_b 8.271986
_cell_length_c 17.581(2)
_cod_original_formula_sum 'Cs1 Mo3 O25 P5.8 Si2'
_cod_database_code 1101080

loop_
_atom_site_label
_atom_site_type_symbol
_atom_site_occupancy
_atom_site_fract_x
_atom_site_fract_y
_atom_site_fract_z
_atom_site_B_iso_or_equiv
Mo1 Mo6+ 1. 0.3333 -.3333 0.02137 0.0
Mo2 Mo6+ 1. -.3333 0.3333 0.25 0.0
Cs1 Cs1+ 1. 0.3333 -.3333 0.25 0.0
P1 P 0.967 0.37931 0.32974 0.11024 0.0
Si1 Si4+ 1. 0 0 0.09030 0.0
O1 O2- 1. 0.11095 -.41158 0.09285 0.0
O2 O2- 1. -.19291 0.24313 0.45308 0.0
O3 O2- 1. 0.46617 0.33466 0.18691 0.0
O4 O2- 1. 0 0 0 0.0
O5 O2- 1. 0.03544 -.16229 0.12292 0.0
